data_2311023
loop_
_publ_author_name
'Wright, D.A.'
'Penfold, B.R.'

_publ_section_title
;
 The Crystal and Molecular Structure of Phosphorus Thioiodide
;
_journal_name_full 'Acta Crystallographica (1,1948-23,1967)'
_journal_page_first 455
_journal_page_last 460
_journal_volume 12
_journal_year 1959
_chemical_formula_sum 'I2 P4 S3'
_chemical_name_systematic 'P4 S3 I2'
_space_group_IT_number 2
_symmetry_space_group_name_Hall '-P 1'
_symmetry_space_group_name_H-M 'P -1'
_cell_angle_alpha 94.4
_cell_angle_beta 90.17
_cell_angle_gamma 90.92
_cell_formula_units_Z 4
_cell_length_a 7.31
_cell_length_b 7.35
_cell_length_c 19.61
_cell_volume 1050.366
_citation_journal_id_ASTM ACCRA9
_cod_data_source_file Wright_ACCRA9_1959_1365.cif
_cod_data_source_block I2P4S3
_cod_database_code 2311023

loop_
_symmetry_equiv_pos_as_xyz
x,y,z
-x,-y,-z

loop_
_atom_site_label
_atom_site_type_symbol
_atom_site_fract_x
_atom_site_fract_y
_atom_site_fract_z
_atom_site_occupancy
_atom_site_U_iso_or_equiv
P8 P+2 0.56 -0.059 0.399 1 0.0
P1 P+2 0.398 0.718 0.043 1 0.0
S6 S-2 0.665 0.199 0.4315 1 0.0
I2 I-1 -0.106 0.287 0.2075 1 0.0
P2 P+2 0.423 0.519 0.123 1 0.0
S3 S-2 0.297 0.646 0.2025 1 0.0
S5 S-2 0.181 0.116 0.431 1 0.0
I3 I-1 0.75 -0.154 0.2993 1 0.0
S1 S-2 0.13 0.825 0.0655 1 0.0
P5 P+2 0.287 0.378 0.454 1 0.0
S4 S-2 0.397 0.241 0.297 1 0.0
I4 I-1 0.071 0.579 0.4005 1 0.0
I1 I-1 0.607 0.95 0.0973 1 0.0
P6 P+2 0.505 0.387 0.383 1 0.0
P3 P+2 0.049 0.716 0.157 1 0.0
S2 S-2 0.204 0.354 0.075 1 0.0
P4 P+2 -0.037 0.457 0.1025 1 0.0
P7 P+2 0.307 0.012 0.342 1 0.0
